data_2004547
loop_
_publ_author_name
'McLachlan, G. A.'
'Fallon, G. D.'
'Spiccia, L.'

_publ_section_title
;
 [Cr{tren(impy)~3~}](ClO~4~)~3~, where tren(impy)~3~ = N[CH~2~CH~2~N=
 C(H)(py)]~3~
;
_journal_issue 2
_journal_name_full 'Acta Crystallographica Section C'
_journal_page_first 309
_journal_page_last 312
_journal_paper_doi 10.1107/S0108270195008870
_journal_volume 52
_journal_year 1996
_chemical_formula_iupac '[Cr (C24 H27 N7)] (Cl O4)3'
_chemical_formula_moiety 'C24 H27 Cr N7 , 3Cl O4'
_chemical_formula_sum 'C24 H27 Cl3 Cr N7 O12'
_chemical_formula_weight 763.9
_space_group_IT_number 14
_symmetry_cell_setting monoclinic
_symmetry_space_group_name_Hall '-P 2ybc'
_symmetry_space_group_name_H-M 'P 1 21/c 1'
_atom_type_scat_source 'IntTabIV and Cromer & Waber (1974)'
_cell_angle_alpha 90
_cell_angle_beta 107.870(10)
_cell_angle_gamma 90
_cell_formula_units_Z 4
_cell_length_a 18.472(4)
_cell_length_b 13.207(2)
_cell_length_c 13.592(2)
_cell_measurement_reflns_used 30
_cell_measurement_temperature 293
_cell_measurement_theta_max 13
_cell_measurement_theta_min 3
_cell_volume 3155.9(10)
_computing_cell_refinement 'Siemens P3/v data collection system, release 4.12'
_computing_data_collection 'Siemens P3/v data collection system, release 4.12'
_computing_data_reduction 'Shelxtl-Plus (Sheldrick, 1991)'
_computing_molecular_graphics Shelxtl-Plus
_computing_publication_material Shelxtl-Plus
_computing_structure_refinement Shelxtl-Plus
_computing_structure_solution Shelxtl-Plus
_diffrn_measurement_device 'Nicolet R3m/V'
_diffrn_measurement_method '\w scans'
_diffrn_radiation_type MoK\a
_diffrn_radiation_wavelength 0.71073
_diffrn_reflns_av_R_equivalents 0.023
_diffrn_reflns_limit_h_max 20
_diffrn_reflns_limit_h_min -21
_diffrn_reflns_limit_k_max 15
_diffrn_reflns_limit_k_min -1
_diffrn_reflns_limit_l_max 16
_diffrn_reflns_limit_l_min -1
_diffrn_reflns_number 7131
_diffrn_reflns_theta_max 25
_diffrn_standards_decay_% 0
_diffrn_standards_interval_count 197
_diffrn_standards_number 3
_exptl_absorpt_coefficient_mu 0.68
_exptl_absorpt_correction_T_max 0.884
_exptl_absorpt_correction_T_min 0.832
_exptl_absorpt_correction_type analytical
_exptl_crystal_colour 'wine red'
_exptl_crystal_density_diffrn 1.61
_exptl_crystal_density_meas 1.600(10)
_exptl_crystal_density_method 'flotation in C~2~H~2~Br~4~/CCl~4~'
_exptl_crystal_description prismatic
_exptl_crystal_size_max 0.29
_exptl_crystal_size_mid 0.29
_exptl_crystal_size_min 0.24
_refine_diff_density_max 1.02
_refine_diff_density_min -0.48
_refine_ls_extinction_method 'four reflections omitted from final calculations (200, 011, 220, \=111)'
_refine_ls_goodness_of_fit_obs 1.83
_refine_ls_hydrogen_treatment refU
_refine_ls_number_parameters 424
_refine_ls_number_reflns 3313
_refine_ls_R_factor_obs 0.056
_refine_ls_shift/esd_max 0.004
_refine_ls_structure_factor_coef F
_refine_ls_weighting_details 'w = 1/[\s^2^(F~o~)+0.00741F~o~^2^]'
_refine_ls_weighting_scheme calc
_refine_ls_wR_factor_obs 0.074
_reflns_number_observed 3317
_reflns_number_total 5586
_reflns_observed_criterion F>6\s(F)
_cod_data_source_file ta1028.cif
_cod_data_source_block ta1028a
_cod_depositor_comments
;
The following automatic conversions were performed:

'_refine_ls_weighting_scheme' value ' 1/[\s^2^(F~o~)+0.00741F~o~^2^]'
was changed to 'calc'. New tag '_refine_ls_weighting_details' was
created. The value of the new tag was set to 'w =
1/[\s^2^(F~o~)+0.00741F~o~^2^]'.

Automatic conversion script
Id: cif_fix_values 3143 2015-03-26 13:38:13Z robertas 
;
_cod_original_cell_volume 3156.0(10)
_cod_original_sg_symbol_H-M 'P 21/c'
_cod_database_code 2004547

loop_
_symmetry_equiv_pos_as_xyz
x,y,z
x,1/2-y,1/2+z
-x,-y,-z
-x,1/2+y,1/2-z

loop_
_atom_site_label
_atom_site_fract_x
_atom_site_fract_y
_atom_site_fract_z
_atom_site_U_iso_or_equiv
Cr .25855(5) .52190(7) .17161(7) .0323(3)
N(1) .2802(3) .4799(4) .3235(3) .037(2)
N(2) .1632(3) .5756(4) .2007(4) .040(2)
N(3) .1977(3) .7389(4) .0895(4) .048(2)
N(4) .3273(3) .6458(4) .2180(3) .037(2)
N(5) .3601(3) .4668(4) .1599(3) .037(2)
N(6) .2239(3) .5479(3) .0164(3) .035(2)
N(7) .1975(3) .3915(4) .1170(3) .036(2)
C(1) .3417(4) .4355(5) .3856(5) .048(2)
C(2) .3468(4) .4096(6) .4867(5) .062(3)
C(3) .2881(5) .4313(6) .5241(5) .066(3)
C(4) .2242(4) .4790(5) .4613(5) .049(2)
C(5) .2221(3) .5029(5) .3620(5) .040(2)
C(6) .1593(3) .5554(5) .2900(5) .043(2)
C(7) .1008(3) .6326(5) .1275(5) .054(3)
C(8) .1272(4) .7396(5) .1163(6) .061(3)
C(9) .2588(4) .8002(5) .1528(5) .053(3)
C(10) .3035(4) .7449(5) .2469(5) .051(3)
C(11) .3949(3) .6332(5) .2148(5) .044(2)
C(12) .4156(3) .5377(5) .1808(4) .040(2)
C(13) .4855(3) .5190(5) .1676(5) .050(2)
C(14) .4983(4) .4249(6) .1331(6) .059(3)
C(15) .4432(4) .3535(6) .1126(5) .058(3)
C(16) .3746(4) .3761(5) .1281(5) .046(2)
C(17) .1916(4) .7251(5) -.0182(5) .057(3)
C(18) .2414(4) .6406(5) -.0341(5) .049(2)
C(19) .1836(3) .4793(5) -.0390(4) .040(2)
C(20) .1652(3) .3906(5) .0122(4) .040(2)
C(21) .1201(3) .3125(5) -.0387(5) .049(3)
C(22) .1059(4) .2331(6) .0182(6) .060(3)
C(23) .1387(4) .2317(5) .1230(6) .058(3)
C(24) .1846(4) .3128(5) .1697(5) .050(3)
Cl(1) .30310(10) .39440(10) .82410(10) .0560(10)
O(1) .2711(3) .3266(4) .8808(4) .082(3)
O(2) .2422(3) .4489(5) .7537(4) .091(3)
O(3) .3424(3) .3397(5) .7676(4) .085(3)
O(4) .3524(3) .4628(5) .8940(4) .099(3)
Cl(2) .43610(10) .67920(10) .52260(10) .0560(10)
O(5) .4709(3) .6435(5) .4497(5) .096(3)
O(6) .4379(4) .7863(4) .5266(6) .111(4)
O(7) .3567(3) .6535(5) .4812(5) .101(3)
O(8) .4642(5) .6342(8) .6156(5) .170(5)
Cl(3) -.00310(10) .3765(2) .2230(2) .0910(10)
O(9) -.0596(6) .4222(8) .2486(7) .175(6)
O(10) -.0210(5) .2687(7) .2143(7) .159(5)
O(11) .0004(4) .4136(7) .1263(5) .133(4)
O(12) .0673(3) .3829(6) .2970(5) .121(3)
H(1A) .3830 .4196 .3592 .080
H(2A) .3917 .3772 .5303 .080
H(3A) .2914 .4132 .5938 .080
H(4A) .1820 .4944 .4861 .080
H(6A) .1154 .5742 .3095 .080
H(7A) .0569 .6328 .1512 .080
H(7B) .0874 .5998 .0613 .080
H(8A) .0887 .7745 .0636 .080
H(8B) .1346 .7747 .1805 .080
H(9A) .2381 .8608 .1725 .080
H(9B) .2916 .8193 .1130 .080
H(10A) .3478 .7832 .2832 .080
H(10B) .2731 .7354 .2923 .080
H(11A) .4312 .6873 .2343 .080
H(13A) .5243 .5701 .1831 .080
H(14A) .5460 .4103 .1216 .080
H(15A) .4521 .2878 .0884 .080
H(16A) .3364 .3244 .1157 .080
H(17A) .2057 .7870 -0.0445 .080
H(17B) .1397 .7105 -0.0565 .080
H(18A) .2322 .6280 -0.1065 .080
H(18B) .2940 .6585 -0.0040 .080
H(19A) .1646 .4863 -0.1128 .080
H(21A) .0984 .3140 -0.1125 .080
H(22A) .0730 .1788 -0.0153 .080
H(23A) .1308 .1758 .1637 .080
H(24A) .2080 .3122 .2433 .080

loop_
_geom_angle_atom_site_label_1
_geom_angle_atom_site_label_2
_geom_angle_atom_site_label_3
_geom_angle
_geom_angle_publ_flag
N(1) Cr N(2) 79.3(2) yes
N(2) Cr N(4) 98.8(2) yes
N(2) Cr N(5) 173.6(2) yes
N(1) Cr N(6) 171.3(2) yes
N(4) Cr N(6) 98.7(2) yes
N(1) Cr N(7) 93.0(2) yes
N(4) Cr N(7) 173.8(2) yes
N(6) Cr N(7) 78.8(2) yes
Cr N(1) C(5) 113.0(3) yes
Cr N(2) C(6) 114.7(4) yes
C(6) N(2) C(7) 119.4(6) yes
C(8) N(3) C(17) 117.2(5) yes
Cr N(4) C(10) 125.7(4) yes
C(10) N(4) C(11) 120.2(5) yes
N(1) C(5) C(4) 122.5(5) yes
N(2) C(7) C(8) 109.4(5) yes
N(3) C(9) C(10) 111.4(5) yes
N(4) C(11) C(12) 119.2(6) yes
N(1) Cr N(4) 89.7(2) yes
N(1) Cr N(5) 94.6(2) yes
N(4) Cr N(5) 79.2(2) yes
N(2) Cr N(6) 97.2(2) yes
N(5) Cr N(6) 89.1(2) yes
N(2) Cr N(7) 87.2(2) yes
N(5) Cr N(7) 95.0(2) yes
Cr N(1) C(1) 128.6(5) yes
C(1) N(1) C(5) 118.4(5) yes
Cr N(2) C(7) 125.9(4) yes
C(8) N(3) C(9) 116.3(6) yes
C(9) N(3) C(17) 118.6(6) yes
Cr N(4) C(11) 114.0(4) yes
N(1) C(1) C(2) 121.5(7) yes
N(1) C(5) C(6) 114.2(5) yes
N(2) C(6) C(5) 118.7(6) yes
N(3) C(8) C(7) 111.0(6) yes
N(4) C(10) C(9) 109.9(5) yes
Cr N(5) C(16) 128.5(4) no
Cr N(6) C(18) 125.0(3) no
C(18) N(6) C(19) 119.2(5) no
Cr N(7) C(24) 128.9(4) no
C(2) C(3) C(4) 119.5(7) no
C(4) C(5) C(6) 123.3(6) no
N(5) C(12) C(13) 121.9(6) no
C(12) C(13) C(14) 118.2(6) no
Cr N(5) C(12) 112.9(4) no
C(12) N(5) C(16) 118.5(5) no
Cr N(6) C(19) 115.8(4) no
Cr N(7) C(20) 113.4(4) no
C(20) N(7) C(24) 117.6(5) no
C(1) C(2) C(3) 119.8(6) no
C(3) C(4) C(5) 118.2(7) no
N(5) C(12) C(11) 114.6(6) no
C(11) C(12) C(13) 123.5(6) no
C(13) C(14) C(15) 120.2(7) no
C(14) C(15) C(16) 119.1(7) no
N(3) C(17) C(18) 112.2(5) no
N(6) C(19) C(20) 118.3(5) no
N(7) C(20) C(21) 122.4(6) no
C(20) C(21) C(22) 118.7(6) no
C(22) C(23) C(24) 118.6(7) no
O(1) Cl(1) O(2) 108.0(4) no
O(2) Cl(1) O(3) 109.0(3) no
O(2) Cl(1) O(4) 109.8(4) no
O(5) Cl(2) O(6) 110.4(5) no
O(6) Cl(2) O(7) 105.0(4) no
O(6) Cl(2) O(8) 114.0(5) no
O(9) Cl(3) O(10) 106.6(6) no
O(10) Cl(3) O(11) 109.5(5) no
O(10) Cl(3) O(12) 105.0(5) no
N(5) C(16) C(15) 122.1(6) no
N(6) C(18) C(17) 108.4(6) no
N(7) C(20) C(19) 113.6(5) no
C(19) C(20) C(21) 123.9(5) no
C(21) C(22) C(23) 119.8(6) no
N(7) C(24) C(23) 122.8(6) no
O(1) Cl(1) O(3) 110.0(4) no
O(3) Cl(1) O(4) 111.0(4) no
O(5) Cl(2) O(7) 105.9(4) no
O(5) Cl(2) O(8) 112.5(5) no
O(7) Cl(2) O(8) 108.4(5) no
O(9) Cl(3) O(11) 110.1(6) no
O(9) Cl(3) O(12) 114.7(5) no
O(11) Cl(3) O(12) 110.6(4) no

loop_
_geom_bond_atom_site_label_1
_geom_bond_atom_site_label_2
_geom_bond_distance
_geom_bond_publ_flag
Cr N(1) 2.055(5) yes
Cr N(4) 2.049(5) yes
Cr N(6) 2.037(5) yes
N(1) C(1) 1.325(7) yes
N(2) C(6) 1.267(9) yes
N(3) C(8) 1.456(10) yes
N(3) C(17) 1.444(9) yes
N(4) C(11) 1.273(9) yes
Cr N(2) 2.046(5) yes
Cr N(5) 2.063(5) yes
Cr N(7) 2.067(5) yes
N(1) C(5) 1.364(9) yes
N(2) C(7) 1.477(7) yes
N(3) C(9) 1.440(8) yes
N(4) C(10) 1.472(8) yes
N(5) C(16) 1.329(8) no
N(6) C(19) 1.265(7) no
N(7) C(24) 1.325(9) no
C(2) C(3) 1.363(13) no
C(4) C(5) 1.376(9) no
C(7) C(8) 1.518(10) no
C(11) C(12) 1.434(9) no
C(13) C(14) 1.374(11) no
C(15) C(16) 1.378(11) no
C(19) C(20) 1.455(9) no
C(21) C(22) 1.376(11) no
C(23) C(24) 1.392(9) no
Cl(1) O(2) 1.427(6) no
Cl(1) O(4) 1.421(6) no
Cl(2) O(6) 1.416(6) no
Cl(2) O(8) 1.349(8) no
Cl(3) O(10) 1.458(10) no
Cl(3) O(12) 1.380(6) no
N(5) C(12) 1.353(8) no
N(6) C(18) 1.486(8) no
N(7) C(20) 1.364(7) no
C(1) C(2) 1.391(10) no
C(3) C(4) 1.379(10) no
C(5) C(6) 1.445(8) no
C(9) C(10) 1.484(8) no
C(12) C(13) 1.379(9) no
C(14) C(15) 1.354(10) no
C(17) C(18) 1.503(10) no
C(20) C(21) 1.372(8) no
C(22) C(23) 1.366(10) no
Cl(1) O(1) 1.422(6) no
Cl(1) O(3) 1.408(7) no
Cl(2) O(5) 1.417(7) no
Cl(2) O(7) 1.441(6) no
Cl(3) O(9) 1.342(11) no
Cl(3) O(11) 1.423(8) no
